data_7156649
loop_
_publ_author_name
'Cheng, Wen-Fu'
'Chen, Ling-Yan'
'Xu, Fang-Fang'
'Lin, Wei-Yu'
'Ren, Xinfeng'
'Li, Ya'

_publ_section_title
;
 Organocatalytic asymmetric Michael addition between 3-subsituted
 oxindoles and enals catalyzed by camphor sulfonyl hydrazine.
;
_journal_issue 4
_journal_name_full 'Organic &amp; biomolecular chemistry'
_journal_page_first 885
_journal_page_last 891
_journal_paper_doi 10.1039/c8ob02934b
_journal_volume 17
_journal_year 2019
_chemical_absolute_configuration ad
_chemical_formula_sum 'C38 H42 N2 O4'
_chemical_formula_weight 590.73
_chemical_name_systematic (R)-3-benzyl-3-((R)-4-hydroxybutan-2-yl)indolin-2-one
_space_group_crystal_system hexagonal
_space_group_IT_number 171
_space_group_name_Hall 'P 62'
_space_group_name_H-M_alt 'P 62'
_symmetry_space_group_name_Hall 'P 62'
_symmetry_space_group_name_H-M 'P 62'
_atom_sites_solution_hydrogens mixed
_audit_creation_method SHELXL-2013
_audit_update_record
;
2018-10-28 deposited with the CCDC.
2018-12-10 downloaded from the CCDC.
;
_cell_angle_alpha 90
_cell_angle_beta 90
_cell_angle_gamma 120
_cell_formula_units_Z 3
_cell_length_a 16.0980(5)
_cell_length_b 16.0980(5)
_cell_length_c 10.9326(4)
_cell_measurement_reflns_used 9976
_cell_measurement_temperature 293(2)
_cell_measurement_theta_max 139.969
_cell_measurement_theta_min 6.340
_cell_volume 2453.57(14)
_computing_cell_refinement 'Bruker SAINT'
_computing_data_collection 'Bruker APEX2'
_computing_data_reduction 'Bruker SAINT'
_computing_molecular_graphics 'Bruker SHELXTL'
_computing_publication_material 'Bruker SHELXTL'
_computing_structure_refinement 'SHELXL-2013 (Sheldrick, 2013)'
_computing_structure_solution 'SHELXS-97 (Sheldrick 2008)'
_diffrn_ambient_temperature 293(2)
_diffrn_measured_fraction_theta_full 0.970
_diffrn_measured_fraction_theta_max 0.990
_diffrn_measurement_device_type 'Bruker APEX-II CCD'
_diffrn_measurement_method '\f and \w scans'
_diffrn_radiation_type CuK\a
_diffrn_radiation_wavelength 1.54178
_diffrn_reflns_av_R_equivalents 0.0462
_diffrn_reflns_av_unetI/netI 0.0201
_diffrn_reflns_Laue_measured_fraction_full 0.970
_diffrn_reflns_Laue_measured_fraction_max 0.990
_diffrn_reflns_limit_h_max 19
_diffrn_reflns_limit_h_min -17
_diffrn_reflns_limit_k_max 18
_diffrn_reflns_limit_k_min -18
_diffrn_reflns_limit_l_max 13
_diffrn_reflns_limit_l_min -12
_diffrn_reflns_number 30554
_diffrn_reflns_point_group_measured_fraction_full 0.970
_diffrn_reflns_point_group_measured_fraction_max 0.991
_diffrn_reflns_theta_full 67.679
_diffrn_reflns_theta_max 66.970
_diffrn_reflns_theta_min 3.170
_exptl_absorpt_coefficient_mu 0.612
_exptl_absorpt_correction_T_max 0.7533
_exptl_absorpt_correction_T_min 0.6658
_exptl_absorpt_correction_type multi-scan
_exptl_absorpt_process_details sadabs
_exptl_crystal_colour colorless
_exptl_crystal_density_diffrn 1.199
_exptl_crystal_description prismatic
_exptl_crystal_F_000 948
_exptl_crystal_size_max 0.200
_exptl_crystal_size_mid 0.160
_exptl_crystal_size_min 0.120
_refine_diff_density_max 0.152
_refine_diff_density_min -0.090
_refine_diff_density_rms 0.021
_refine_ls_abs_structure_details
; 
 Refined as an inversion twin. 
;
_refine_ls_abs_structure_Flack 0.1(4)
_refine_ls_extinction_coef 0.016(2)
_refine_ls_extinction_expression Fc^*^=kFc[1+0.001xFc^2^\l^3^/sin(2\q)]^-1/4^
_refine_ls_extinction_method SHELXL
_refine_ls_goodness_of_fit_ref 1.050
_refine_ls_hydrogen_treatment constr
_refine_ls_matrix_type full
_refine_ls_number_parameters 220
_refine_ls_number_reflns 2885
_refine_ls_number_restraints 41
_refine_ls_restrained_S_all 1.061
_refine_ls_R_factor_all 0.0356
_refine_ls_R_factor_gt 0.0325
_refine_ls_shift/su_max 0.000
_refine_ls_shift/su_mean 0.000
_refine_ls_structure_factor_coef Fsqd
_refine_ls_weighting_details 'w=1/[\s^2^(Fo^2^)+(0.0468P)^2^+0.1994P] where P=(Fo^2^+2Fc^2^)/3'
_refine_ls_weighting_scheme calc
_refine_ls_wR_factor_gt 0.0826
_refine_ls_wR_factor_ref 0.0855
_reflns_Friedel_coverage 0.893
_reflns_Friedel_fraction_full 0.971
_reflns_Friedel_fraction_max 0.992
_reflns_number_gt 2725
_reflns_number_total 2885
_reflns_threshold_expression 'I > 2\s(I)'
_cod_data_source_file c8ob02934b2.cif
_cod_data_source_block cu_d8v18832_0m
_cod_depositor_comments 'Adding full bibliography for 7156649.cif.'
_cod_original_cell_volume 2453.57(18)
_cod_database_code 7156649
_shelx_space_group_comment
; 
The symmetry employed for this shelxl refinement is uniquely defined 
by the following loop, which should always be used as a source of 
symmetry information in preference to the above space-group names. 
They are only intended as comments. 
;
_shelx_estimated_absorpt_t_min 0.887
_shelx_estimated_absorpt_t_max 0.930
_shelxl_version_number 2013-4

loop_
_space_group_symop_operation_xyz
'x, y, z'
'x-y, x, z+1/3'
'-y, x-y, z+2/3'
'-x, -y, z'
'-x+y, -x, z+1/3'
'y, -x+y, z+2/3'

loop_
_atom_site_label
_atom_site_type_symbol
_atom_site_fract_x
_atom_site_fract_y
_atom_site_fract_z
_atom_site_U_iso_or_equiv
_atom_site_adp_type
_atom_site_occupancy
_atom_site_site_symmetry_order
_atom_site_calc_flag
_atom_site_refinement_flags_posn
_atom_site_refinement_flags_adp
_atom_site_refinement_flags_occupancy
_atom_site_disorder_assembly
_atom_site_disorder_group
O1 O 0.59505(11) 0.63214(11) 0.36288(17) 0.0578(5) Uani 1 1 d . . . . .
O2 O 0.9278(3) 0.9090(3) 0.1693(4) 0.0719(10) Uani 0.5 1 d D U P A 1
H2C H 0.9575 0.9456 0.1131 0.108 Uiso 0.5 1 calc R U P A 1
C19 C 0.9558(10) 0.8390(7) 0.1802(9) 0.0693(19) Uani 0.6 1 d D U P A 1
H19A H 1.0247 0.8725 0.1927 0.083 Uiso 0.6 1 calc R U P A 1
H19B H 0.9435 0.8062 0.1022 0.083 Uiso 0.6 1 calc R U P A 1
O2' O 0.9458(3) 0.9189(3) 0.2693(4) 0.0732(10) Uani 0.5 1 d D U P A 2
H2' H 0.9672 0.9278 0.3391 0.110 Uiso 0.5 1 calc R U P A 2
C19' C 0.9592(16) 0.8508(11) 0.2139(13) 0.069(3) Uani 0.4 1 d D U P A 2
H19C H 1.0272 0.8723 0.2102 0.082 Uiso 0.4 1 calc R U P A 2
H19D H 0.9349 0.8409 0.1308 0.082 Uiso 0.4 1 calc R U P A 2
N1 N 0.60899(12) 0.49808(12) 0.38127(17) 0.0498(5) Uani 1 1 d . . . . .
H1 H 0.5519 0.4560 0.3753 0.060 Uiso 1 1 d R U . . .
C1 C 0.68246(16) 0.47671(15) 0.3984(2) 0.0480(5) Uani 1 1 d . . . . .
C2 C 0.6740(2) 0.38711(18) 0.4036(2) 0.0627(6) Uani 1 1 d . . . . .
H2 H 0.6150 0.3312 0.3954 0.075 Uiso 1 1 calc R U . . .
C3 C 0.7581(2) 0.3847(2) 0.4219(3) 0.0687(7) Uani 1 1 d . . . . .
H3 H 0.7554 0.3257 0.4257 0.082 Uiso 1 1 calc R U . . .
C4 C 0.8448(2) 0.4670(2) 0.4346(2) 0.0679(7) Uani 1 1 d . . . . .
H4 H 0.8997 0.4629 0.4480 0.081 Uiso 1 1 calc R U . . .
C5 C 0.85185(18) 0.55623(19) 0.4276(2) 0.0589(6) Uani 1 1 d . . . . .
H5 H 0.9110 0.6119 0.4359 0.071 Uiso 1 1 calc R U . . .
C6 C 0.76963(16) 0.56128(16) 0.40807(19) 0.0476(5) Uani 1 1 d . . . . .
C7 C 0.75323(14) 0.64572(15) 0.3937(2) 0.0468(5) Uani 1 1 d . . . . .
C8 C 0.64344(15) 0.59366(15) 0.3777(2) 0.0464(5) Uani 1 1 d . . . . .
C9 C 0.78021(18) 0.71147(18) 0.5074(2) 0.0599(6) Uani 1 1 d . . . . .
H9A H 0.8487 0.7406 0.5209 0.072 Uiso 1 1 calc R U . . .
H9B H 0.7670 0.7628 0.4896 0.072 Uiso 1 1 calc R U . . .
C10 C 0.72915(17) 0.66307(17) 0.6242(2) 0.0554(6) Uani 1 1 d . . . . .
C11 C 0.6451(2) 0.6613(2) 0.6578(3) 0.0662(7) Uani 1 1 d . . . . .
H11 H 0.6198 0.6896 0.6071 0.079 Uiso 1 1 calc R U . . .
C12 C 0.5987(2) 0.6184(2) 0.7652(3) 0.0783(8) Uani 1 1 d . . . . .
H12 H 0.5424 0.6177 0.7860 0.094 Uiso 1 1 calc R U . . .
C13 C 0.6346(3) 0.5766(2) 0.8418(3) 0.0823(9) Uani 1 1 d . . . . .
H13 H 0.6029 0.5473 0.9140 0.099 Uiso 1 1 calc R U . . .
C14 C 0.7182(3) 0.5787(3) 0.8103(3) 0.0847(9) Uani 1 1 d . . . . .
H14 H 0.7435 0.5511 0.8619 0.102 Uiso 1 1 calc R U . . .
C15 C 0.7651(2) 0.6215(2) 0.7023(3) 0.0726(8) Uani 1 1 d . . . . .
H15 H 0.8216 0.6223 0.6823 0.087 Uiso 1 1 calc R U . . .
C16 C 0.79986(16) 0.70651(16) 0.2764(2) 0.0501(5) Uani 1 1 d . . . . .
H16 H 0.7793 0.7543 0.2710 0.060 Uiso 1 1 calc R U . . .
C17 C 0.76552(18) 0.64566(18) 0.1602(2) 0.0585(6) Uani 1 1 d . . . . .
H17A H 0.7922 0.6863 0.0899 0.088 Uiso 1 1 calc R U . . .
H17B H 0.6968 0.6135 0.1562 0.088 Uiso 1 1 calc R U . . .
H17C H 0.7860 0.5990 0.1615 0.088 Uiso 1 1 calc R U . . .
C18 C 0.90998(17) 0.76126(19) 0.2808(3) 0.0656(7) Uani 1 1 d D . . . .
H18A H 0.9327 0.7160 0.2715 0.079 Uiso 1 1 calc R U . A 1
H18B H 0.9308 0.7915 0.3603 0.079 Uiso 1 1 calc R U . A 1

loop_
_atom_site_aniso_label
_atom_site_aniso_U_11
_atom_site_aniso_U_22
_atom_site_aniso_U_33
_atom_site_aniso_U_23
_atom_site_aniso_U_13
_atom_site_aniso_U_12
O1 0.0437(9) 0.0456(9) 0.0871(12) 0.0013(8) -0.0057(8) 0.0245(7)
O2 0.066(2) 0.052(2) 0.085(3) 0.0013(17) -0.0081(19) 0.0203(16)
C19 0.056(2) 0.047(3) 0.095(5) -0.005(3) 0.006(4) 0.018(2)
O2' 0.082(2) 0.0520(19) 0.075(2) 0.0062(17) 0.0010(19) 0.0259(18)
C19' 0.060(3) 0.053(4) 0.075(5) 0.000(4) 0.000(4) 0.015(3)
N1 0.0389(9) 0.0405(9) 0.0687(11) -0.0016(8) -0.0067(8) 0.0189(8)
C1 0.0501(12) 0.0485(12) 0.0514(11) -0.0004(9) -0.0053(9) 0.0291(11)
C2 0.0673(15) 0.0515(13) 0.0740(15) 0.0030(11) -0.0012(12) 0.0334(12)
C3 0.084(2) 0.0686(17) 0.0762(16) 0.0084(13) 0.0014(14) 0.0551(17)
C4 0.0714(18) 0.0888(19) 0.0678(15) 0.0083(13) -0.0030(12) 0.0583(17)
C5 0.0501(13) 0.0699(16) 0.0629(14) 0.0005(12) -0.0080(10) 0.0347(12)
C6 0.0455(12) 0.0535(12) 0.0491(11) -0.0035(9) -0.0075(9) 0.0288(10)
C7 0.0370(11) 0.0440(11) 0.0583(12) -0.0055(9) -0.0073(9) 0.0194(9)
C8 0.0402(11) 0.0428(11) 0.0566(12) -0.0013(9) -0.0050(8) 0.0211(10)
C9 0.0486(13) 0.0540(14) 0.0701(14) -0.0136(11) -0.0067(11) 0.0203(11)
C10 0.0501(13) 0.0512(13) 0.0620(14) -0.0145(10) -0.0058(10) 0.0231(11)
C11 0.0655(16) 0.0663(16) 0.0742(16) -0.0063(13) 0.0012(13) 0.0384(14)
C12 0.0696(18) 0.080(2) 0.0828(19) -0.0086(15) 0.0129(15) 0.0356(16)
C13 0.092(2) 0.081(2) 0.0648(16) -0.0032(14) 0.0052(15) 0.0361(18)
C14 0.105(3) 0.094(2) 0.0664(18) -0.0036(15) -0.0143(16) 0.058(2)
C15 0.0692(17) 0.092(2) 0.0689(16) -0.0132(14) -0.0124(13) 0.0493(16)
C16 0.0432(11) 0.0431(11) 0.0625(12) -0.0010(9) -0.0056(9) 0.0206(10)
C17 0.0558(14) 0.0568(14) 0.0607(14) -0.0016(10) -0.0075(10) 0.0266(12)
C18 0.0448(13) 0.0659(16) 0.0749(16) -0.0006(13) -0.0003(11) 0.0192(12)

loop_
_atom_type_symbol
_atom_type_description
_atom_type_scat_dispersion_real
_atom_type_scat_dispersion_imag
_atom_type_scat_source
C C 0.0181 0.0091 'International Tables Vol C Tables 4.2.6.8 and 6.1.1.4'
H H 0.0000 0.0000 'International Tables Vol C Tables 4.2.6.8 and 6.1.1.4'
N N 0.0311 0.0180 'International Tables Vol C Tables 4.2.6.8 and 6.1.1.4'
O O 0.0492 0.0322 'International Tables Vol C Tables 4.2.6.8 and 6.1.1.4'

loop_
_geom_angle_atom_site_label_1
_geom_angle_atom_site_label_2
_geom_angle_atom_site_label_3
_geom_angle
C19 O2 H2C 109.5
O2 C19 C18 119.4(9)
O2 C19 H19A 107.5
C18 C19 H19A 107.5
O2 C19 H19B 107.5
C18 C19 H19B 107.5
H19A C19 H19B 107.0
C19' O2' H2' 109.5
O2' C19' C18 110.4(11)
O2' C19' H19C 109.6
C18 C19' H19C 109.6
O2' C19' H19D 109.6
C18 C19' H19D 109.6
H19C C19' H19D 108.1
C8 N1 C1 111.58(17)
C8 N1 H1 125.9
C1 N1 H1 122.5
C2 C1 C6 123.0(2)
C2 C1 N1 127.5(2)
C6 C1 N1 109.48(17)
C1 C2 C3 116.6(3)
C1 C2 H2 121.7
C3 C2 H2 121.7
C4 C3 C2 121.6(2)
C4 C3 H3 119.2
C2 C3 H3 119.2
C3 C4 C5 120.9(2)
C3 C4 H4 119.5
C5 C4 H4 119.5
C6 C5 C4 119.0(2)
C6 C5 H5 120.5
C4 C5 H5 120.5
C5 C6 C1 118.8(2)
C5 C6 C7 132.0(2)
C1 C6 C7 109.14(17)
C6 C7 C8 100.98(17)
C6 C7 C9 114.51(19)
C8 C7 C9 108.46(18)
C6 C7 C16 113.74(18)
C8 C7 C16 108.00(17)
C9 C7 C16 110.43(18)
O1 C8 N1 125.3(2)
O1 C8 C7 125.91(19)
N1 C8 C7 108.80(17)
C10 C9 C7 115.65(19)
C10 C9 H9A 108.4
C7 C9 H9A 108.4
C10 C9 H9B 108.4
C7 C9 H9B 108.4
H9A C9 H9B 107.4
C15 C10 C11 117.9(3)
C15 C10 C9 121.5(2)
C11 C10 C9 120.6(2)
C12 C11 C10 120.9(3)
C12 C11 H11 119.6
C10 C11 H11 119.6
C13 C12 C11 120.8(3)
C13 C12 H12 119.6
C11 C12 H12 119.6
C12 C13 C14 118.9(3)
C12 C13 H13 120.6
C14 C13 H13 120.6
C13 C14 C15 120.7(3)
C13 C14 H14 119.7
C15 C14 H14 119.7
C10 C15 C14 120.9(3)
C10 C15 H15 119.6
C14 C15 H15 119.6
C17 C16 C18 109.8(2)
C17 C16 C7 112.02(18)
C18 C16 C7 112.91(19)
C17 C16 H16 107.3
C18 C16 H16 107.3
C7 C16 H16 107.3
C16 C17 H17A 109.5
C16 C17 H17B 109.5
H17A C17 H17B 109.5
C16 C17 H17C 109.5
H17A C17 H17C 109.5
H17B C17 H17C 109.5
C19' C18 C16 117.1(9)
C16 C18 C19 112.8(6)
C16 C18 H18A 109.0
C19 C18 H18A 109.0
C16 C18 H18B 109.0
C19 C18 H18B 109.0
H18A C18 H18B 107.8

loop_
_geom_bond_atom_site_label_1
_geom_bond_atom_site_label_2
_geom_bond_distance
O1 C8 1.224(3)
O2 C19 1.413(13)
O2 H2C 0.8200
C19 C18 1.548(11)
C19 H19A 0.9700
C19 H19B 0.9700
O2' C19' 1.362(16)
O2' H2' 0.8200
C19' C18 1.448(16)
C19' H19C 0.9700
C19' H19D 0.9700
N1 C8 1.350(3)
N1 C1 1.400(3)
N1 H1 0.8279
C1 C2 1.381(3)
C1 C6 1.387(3)
C2 C3 1.387(4)
C2 H2 0.9300
C3 C4 1.368(4)
C3 H3 0.9300
C4 C5 1.385(4)
C4 H4 0.9300
C5 C6 1.383(3)
C5 H5 0.9300
C6 C7 1.517(3)
C7 C8 1.541(3)
C7 C9 1.547(3)
C7 C16 1.559(3)
C9 C10 1.508(4)
C9 H9A 0.9700
C9 H9B 0.9700
C10 C15 1.378(4)
C10 C11 1.389(4)
C11 C12 1.378(4)
C11 H11 0.9300
C12 C13 1.369(5)
C12 H12 0.9300
C13 C14 1.373(5)
C13 H13 0.9300
C14 C15 1.385(5)
C14 H14 0.9300
C15 H15 0.9300
C16 C17 1.529(3)
C16 C18 1.536(3)
C16 H16 0.9800
C17 H17A 0.9600
C17 H17B 0.9600
C17 H17C 0.9600
C18 H18A 0.9700
C18 H18B 0.9700

loop_
_geom_torsion_atom_site_label_1
_geom_torsion_atom_site_label_2
_geom_torsion_atom_site_label_3
_geom_torsion_atom_site_label_4
_geom_torsion
C8 N1 C1 C2 -178.4(2)
C8 N1 C1 C6 0.7(2)
C6 C1 C2 C3 1.3(4)
N1 C1 C2 C3 -179.8(2)
C1 C2 C3 C4 0.3(4)
C2 C3 C4 C5 -1.0(4)
C3 C4 C5 C6 0.3(4)
C4 C5 C6 C1 1.2(3)
C4 C5 C6 C7 -178.7(2)
C2 C1 C6 C5 -2.0(3)
N1 C1 C6 C5 178.9(2)
C2 C1 C6 C7 177.9(2)
N1 C1 C6 C7 -1.3(2)
C5 C6 C7 C8 -178.9(2)
C1 C6 C7 C8 1.2(2)
C5 C6 C7 C9 -62.6(3)
C1 C6 C7 C9 117.5(2)
C5 C6 C7 C16 65.7(3)
C1 C6 C7 C16 -114.2(2)
C1 N1 C8 O1 179.5(2)
C1 N1 C8 C7 0.1(3)
C6 C7 C8 O1 179.9(2)
C9 C7 C8 O1 59.2(3)
C16 C7 C8 O1 -60.5(3)
C6 C7 C8 N1 -0.8(2)
C9 C7 C8 N1 -121.5(2)
C16 C7 C8 N1 118.8(2)
C6 C7 C9 C10 -57.9(3)
C8 C7 C9 C10 54.0(3)
C16 C7 C9 C10 172.2(2)
C7 C9 C10 C15 88.6(3)
C7 C9 C10 C11 -93.0(3)
C15 C10 C11 C12 -0.8(4)
C9 C10 C11 C12 -179.1(2)
C10 C11 C12 C13 0.2(4)
C11 C12 C13 C14 0.4(5)
C12 C13 C14 C15 -0.6(5)
C11 C10 C15 C14 0.6(4)
C9 C10 C15 C14 178.9(3)
C13 C14 C15 C10 0.1(5)
C6 C7 C16 C17 56.4(2)
C8 C7 C16 C17 -54.8(2)
C9 C7 C16 C17 -173.28(19)
C6 C7 C16 C18 -68.2(2)
C8 C7 C16 C18 -179.4(2)
C9 C7 C16 C18 62.2(2)
O2' C19' C18 C16 70.1(13)
O2' C19' C18 C19 147(7)
C17 C16 C18 C19' 83.6(7)
C7 C16 C18 C19' -150.7(6)
C17 C16 C18 C19 67.6(5)
C7 C16 C18 C19 -166.6(4)
O2 C19 C18 C19' -56(5)
O2 C19 C18 C16 53.9(8)
